data_7003609
loop_
_publ_author_name
'Gao, Shang'
'Fan, Jiangli'
'Sun, Shiguo'
'Peng, Xiaojun'
'Zhao, Xing'
'Hou, Jun'

_publ_section_title
;
 Selenium-bridged diiron hexacarbonyl complexes as biomimetic models
 for the active site of Fe--Fe hydrogenases
;
_journal_issue 16
_journal_name_full 'Dalton Transactions'
_journal_page_first 2128
_journal_page_last 2135
_journal_paper_doi 10.1039/b717497g
_journal_year 2008
_chemical_formula_moiety 'C14 H9 Fe2 N O6 Se2'
_chemical_formula_sum 'C14 H9 Fe2 N O6 Se2'
_chemical_formula_weight 556.84
_chemical_name_systematic
;
?
;
_space_group_IT_number 14
_symmetry_cell_setting monoclinic
_symmetry_space_group_name_Hall '-P 2yn'
_symmetry_space_group_name_H-M 'P 1 21/n 1'
_atom_sites_solution_hydrogens geom
_atom_sites_solution_primary direct
_atom_sites_solution_secondary difmap
_audit_creation_method SHELXL-97
_cell_angle_alpha 90.00
_cell_angle_beta 91.866(4)
_cell_angle_gamma 90.00
_cell_formula_units_Z 4
_cell_length_a 8.0764(6)
_cell_length_b 12.3471(8)
_cell_length_c 17.7225(12)
_cell_measurement_reflns_used 7501
_cell_measurement_temperature 298(2)
_cell_measurement_theta_max 28.80
_cell_measurement_theta_min 2.74
_cell_volume 1766.4(2)
_computing_cell_refinement 'Bruker SMART'
_computing_data_collection 'Bruker SMART'
_computing_data_reduction 'Bruker SAINT'
_computing_molecular_graphics 'Bruker SHELXTL'
_computing_publication_material 'Bruker SHELXTL'
_computing_structure_refinement 'SHELXL-97 (Sheldrick, 1997)'
_computing_structure_solution 'SHELXS-97 (Sheldrick, 1990)'
_diffrn_ambient_temperature 298(2)
_diffrn_measured_fraction_theta_full 1.000
_diffrn_measured_fraction_theta_max 1.000
_diffrn_measurement_device_type 'CCD area detector'
_diffrn_measurement_method 'phi and omega scans'
_diffrn_radiation_monochromator graphite
_diffrn_radiation_source 'fine-focus sealed tube'
_diffrn_radiation_type MoK\a
_diffrn_radiation_wavelength 0.71073
_diffrn_reflns_av_R_equivalents 0.0370
_diffrn_reflns_av_sigmaI/netI 0.0289
_diffrn_reflns_limit_h_max 10
_diffrn_reflns_limit_h_min -10
_diffrn_reflns_limit_k_max 16
_diffrn_reflns_limit_k_min -16
_diffrn_reflns_limit_l_max 23
_diffrn_reflns_limit_l_min -23
_diffrn_reflns_number 22004
_diffrn_reflns_theta_full 28.00
_diffrn_reflns_theta_max 28.00
_diffrn_reflns_theta_min 2.01
_exptl_absorpt_coefficient_mu 5.793
_exptl_absorpt_correction_T_max 0.4770
_exptl_absorpt_correction_T_min 0.2508
_exptl_absorpt_correction_type multi-scan
_exptl_absorpt_process_details SADABS
_exptl_crystal_colour red
_exptl_crystal_density_diffrn 2.094
_exptl_crystal_density_method 'not measured'
_exptl_crystal_description block
_exptl_crystal_F_000 1072
_exptl_crystal_size_max 0.33
_exptl_crystal_size_mid 0.26
_exptl_crystal_size_min 0.15
_refine_diff_density_max 0.919
_refine_diff_density_min -0.837
_refine_diff_density_rms 0.090
_refine_ls_extinction_coef 0.0235(6)
_refine_ls_extinction_expression Fc^*^=kFc[1+0.001xFc^2^\l^3^/sin(2\q)]^-1/4^
_refine_ls_extinction_method SHELXL
_refine_ls_goodness_of_fit_ref 1.058
_refine_ls_hydrogen_treatment constr
_refine_ls_matrix_type full
_refine_ls_number_parameters 227
_refine_ls_number_reflns 4270
_refine_ls_number_restraints 0
_refine_ls_restrained_S_all 1.058
_refine_ls_R_factor_all 0.0356
_refine_ls_R_factor_gt 0.0255
_refine_ls_shift/su_max 0.002
_refine_ls_shift/su_mean 0.000
_refine_ls_structure_factor_coef Fsqd
_refine_ls_weighting_details 'calc w=1/[\s^2^(Fo^2^)+(0.0259P)^2^+0.6223P] where P=(Fo^2^+2Fc^2^)/3'
_refine_ls_weighting_scheme calc
_refine_ls_wR_factor_gt 0.0569
_refine_ls_wR_factor_ref 0.0596
_reflns_number_gt 3523
_reflns_number_total 4270
_reflns_threshold_expression >2sigma(I)
_cod_data_source_file b717497g.txt
_cod_data_source_block good
_cod_depositor_comments
;
The following automatic conversions were performed:
'_symmetry_cell_setting' value 'Monoclinic' changed to 'monoclinic'
according to '/home/saulius/struct/CIF-dictionaries/cif_core.dic'
dictionary named 'cif_core.dic' version 2.4.1 from 2010-06-29.

Automatic conversion script
Id: cif_fix_enum 1527 2010-12-29 10:47:43Z saulius 
;
_cod_original_sg_symbol_H-M 'P2(1)/n '
_cod_database_code 7003609

loop_
_symmetry_equiv_pos_as_xyz
'x, y, z'
'-x+1/2, y+1/2, -z+1/2'
'-x, -y, -z'
'x-1/2, -y-1/2, z-1/2'

loop_
_atom_site_label
_atom_site_type_symbol
_atom_site_fract_x
_atom_site_fract_y
_atom_site_fract_z
_atom_site_U_iso_or_equiv
_atom_site_adp_type
_atom_site_occupancy
_atom_site_symmetry_multiplicity
_atom_site_calc_flag
_atom_site_refinement_flags
_atom_site_disorder_assembly
_atom_site_disorder_group
Se2 Se 0.76190(3) 0.575920(18) 0.249049(13) 0.04189(8) Uani 1 1 d . . .
Se1 Se 0.95335(3) 0.348741(17) 0.287363(15) 0.04523(9) Uani 1 1 d . . .
Fe1 Fe 0.71901(4) 0.43664(3) 0.33910(2) 0.04133(10) Uani 1 1 d . . .
Fe2 Fe 0.99905(4) 0.53030(2) 0.326169(18) 0.03611(9) Uani 1 1 d . . .
N1 N 0.9118(3) 0.44082(17) 0.13450(12) 0.0524(5) Uani 1 1 d . . .
O3 O 0.5313(3) 0.5945(2) 0.42462(14) 0.0780(6) Uani 1 1 d . . .
O5 O 0.9478(3) 0.73428(16) 0.40465(13) 0.0771(7) Uani 1 1 d . . .
O4 O 1.1690(3) 0.43638(18) 0.45805(13) 0.0800(7) Uani 1 1 d . . .
C4 C 1.1029(3) 0.47356(19) 0.40650(15) 0.0496(6) Uani 1 1 d . . .
O6 O 1.3019(3) 0.6002(2) 0.25271(13) 0.0738(6) Uani 1 1 d . . .
C5 C 0.9667(4) 0.65466(19) 0.37421(15) 0.0485(6) Uani 1 1 d . . .
C6 C 1.1820(3) 0.5719(2) 0.27735(15) 0.0487(6) Uani 1 1 d . . .
O1 O 0.4362(3) 0.32780(19) 0.26372(15) 0.0778(7) Uani 1 1 d . . .
C9 C 1.0515(3) 0.4966(2) 0.10906(13) 0.0469(6) Uani 1 1 d . . .
C3 C 0.6049(4) 0.5332(2) 0.39152(16) 0.0527(6) Uani 1 1 d . . .
C8 C 0.7654(4) 0.4980(3) 0.14886(15) 0.0578(7) Uani 1 1 d . . .
H8A H 0.6735 0.4474 0.1463 0.069 Uiso 1 1 calc R . .
H8B H 0.7470 0.5508 0.1089 0.069 Uiso 1 1 calc R . .
C1 C 0.5468(4) 0.3686(2) 0.29335(16) 0.0517(6) Uani 1 1 d . . .
C7 C 0.9265(5) 0.3407(2) 0.17435(16) 0.0621(8) Uani 1 1 d . . .
H7A H 1.0209 0.3019 0.1553 0.074 Uiso 1 1 calc R . .
H7B H 0.8286 0.2978 0.1622 0.074 Uiso 1 1 calc R . .
O2 O 0.7742(3) 0.2992(2) 0.47183(14) 0.0835(7) Uani 1 1 d . . .
C14 C 1.1979(4) 0.4415(2) 0.09481(17) 0.0639(8) Uani 1 1 d . . .
H14A H 1.2047 0.3673 0.1032 0.077 Uiso 1 1 calc R . .
C2 C 0.7528(4) 0.3524(2) 0.42001(17) 0.0548(6) Uani 1 1 d . . .
C10 C 1.0470(4) 0.6064(3) 0.09473(18) 0.0647(8) Uani 1 1 d . . .
H10A H 0.9513 0.6455 0.1037 0.078 Uiso 1 1 calc R . .
C11 C 1.1832(6) 0.6584(3) 0.0673(2) 0.0799(10) Uani 1 1 d . . .
H11A H 1.1768 0.7322 0.0571 0.096 Uiso 1 1 calc R . .
C13 C 1.3324(4) 0.4965(3) 0.0684(2) 0.0767(9) Uani 1 1 d . . .
H13A H 1.4295 0.4587 0.0598 0.092 Uiso 1 1 calc R . .
C12 C 1.3266(5) 0.6049(3) 0.05462(19) 0.0798(10) Uani 1 1 d . . .
H12A H 1.4184 0.6413 0.0370 0.096 Uiso 1 1 calc R . .

loop_
_atom_site_aniso_label
_atom_site_aniso_U_11
_atom_site_aniso_U_22
_atom_site_aniso_U_33
_atom_site_aniso_U_23
_atom_site_aniso_U_13
_atom_site_aniso_U_12
Se2 0.03688(13) 0.03866(13) 0.04974(14) 0.00419(9) -0.00449(10) 0.00431(9)
Se1 0.04553(15) 0.02903(12) 0.06095(16) -0.00413(9) -0.00092(11) 0.00163(9)
Fe1 0.03786(19) 0.03573(17) 0.0503(2) 0.00153(13) 0.00001(15) -0.00182(13)
Fe2 0.03493(17) 0.02922(15) 0.04378(18) -0.00144(12) -0.00509(13) 0.00070(12)
N1 0.0537(14) 0.0557(13) 0.0477(12) -0.0095(10) -0.0002(10) -0.0080(10)
O3 0.0816(17) 0.0763(14) 0.0773(14) -0.0082(12) 0.0179(13) 0.0213(13)
O5 0.1022(19) 0.0497(11) 0.0779(14) -0.0249(10) -0.0199(13) 0.0199(11)
O4 0.0982(19) 0.0734(14) 0.0663(13) 0.0093(11) -0.0304(13) 0.0151(12)
C4 0.0522(15) 0.0402(12) 0.0556(15) -0.0012(11) -0.0078(12) 0.0022(11)
O6 0.0473(12) 0.0980(17) 0.0764(14) 0.0064(12) 0.0054(11) -0.0161(12)
C5 0.0517(15) 0.0403(12) 0.0528(14) -0.0023(10) -0.0109(12) 0.0047(10)
C6 0.0424(14) 0.0484(13) 0.0548(14) -0.0004(11) -0.0079(12) -0.0018(11)
O1 0.0606(14) 0.0722(14) 0.0993(17) -0.0079(12) -0.0150(13) -0.0189(11)
C9 0.0514(15) 0.0535(14) 0.0358(11) -0.0063(10) 0.0003(11) -0.0049(11)
C3 0.0516(16) 0.0517(14) 0.0551(15) 0.0026(12) 0.0045(13) 0.0008(12)
C8 0.0490(16) 0.0753(18) 0.0484(14) -0.0035(13) -0.0096(12) -0.0114(14)
C1 0.0501(16) 0.0441(13) 0.0610(16) -0.0007(11) 0.0009(13) -0.0024(11)
C7 0.082(2) 0.0466(14) 0.0584(16) -0.0166(12) 0.0084(15) -0.0166(14)
O2 0.0909(18) 0.0806(15) 0.0784(15) 0.0335(13) -0.0078(14) -0.0052(13)
C14 0.066(2) 0.0618(17) 0.0641(17) -0.0009(14) 0.0037(15) 0.0064(14)
C2 0.0517(16) 0.0497(14) 0.0629(16) 0.0050(12) 0.0005(13) -0.0046(12)
C10 0.0633(19) 0.0587(17) 0.0723(19) 0.0035(14) 0.0056(16) 0.0045(14)
C11 0.099(3) 0.0622(19) 0.079(2) 0.0140(16) 0.014(2) -0.0105(19)
C13 0.056(2) 0.102(3) 0.072(2) 0.0008(19) 0.0126(17) 0.0066(19)
C12 0.074(2) 0.102(3) 0.0643(19) 0.0060(18) 0.0168(18) -0.022(2)

loop_
_atom_type_symbol
_atom_type_description
_atom_type_scat_dispersion_real
_atom_type_scat_dispersion_imag
_atom_type_scat_source
C C 0.0033 0.0016 'International Tables Vol C Tables 4.2.6.8 and 6.1.1.4'
H H 0.0000 0.0000 'International Tables Vol C Tables 4.2.6.8 and 6.1.1.4'
N N 0.0061 0.0033 'International Tables Vol C Tables 4.2.6.8 and 6.1.1.4'
O O 0.0106 0.0060 'International Tables Vol C Tables 4.2.6.8 and 6.1.1.4'
Fe Fe 0.3463 0.8444 'International Tables Vol C Tables 4.2.6.8 and 6.1.1.4'
Se Se -0.0929 2.2259 'International Tables Vol C Tables 4.2.6.8 and 6.1.1.4'

loop_
_geom_angle_atom_site_label_1
_geom_angle_atom_site_label_2
_geom_angle_atom_site_label_3
_geom_angle
_geom_angle_site_symmetry_1
_geom_angle_site_symmetry_3
_geom_angle_publ_flag
C8 Se2 Fe1 104.58(9) . . ?
C8 Se2 Fe2 110.94(9) . . ?
Fe1 Se2 Fe2 64.943(13) . . ?
C7 Se1 Fe2 110.27(7) . . ?
C7 Se1 Fe1 110.08(11) . . ?
Fe2 Se1 Fe1 64.979(13) . . ?
C2 Fe1 C3 92.24(13) . . ?
C2 Fe1 C1 100.72(12) . . ?
C3 Fe1 C1 98.18(13) . . ?
C2 Fe1 Se2 159.73(9) . . ?
C3 Fe1 Se2 87.43(9) . . ?
C1 Fe1 Se2 99.38(9) . . ?
C2 Fe1 Se1 86.63(10) . . ?
C3 Fe1 Se1 158.60(10) . . ?
C1 Fe1 Se1 103.03(9) . . ?
Se2 Fe1 Se1 86.359(15) . . ?
C2 Fe1 Fe2 102.87(10) . . ?
C3 Fe1 Fe2 102.56(9) . . ?
C1 Fe1 Fe2 147.72(10) . . ?
Se2 Fe1 Fe2 57.620(12) . . ?
Se1 Fe1 Fe2 57.132(13) . . ?
C4 Fe2 C5 91.71(11) . . ?
C4 Fe2 C6 97.09(12) . . ?
C5 Fe2 C6 96.82(13) . . ?
C4 Fe2 Se1 85.66(8) . . ?
C5 Fe2 Se1 158.62(10) . . ?
C6 Fe2 Se1 104.56(8) . . ?
C4 Fe2 Se2 154.69(10) . . ?
C5 Fe2 Se2 86.71(8) . . ?
C6 Fe2 Se2 108.18(8) . . ?
Se1 Fe2 Se2 86.703(13) . . ?
C4 Fe2 Fe1 98.40(9) . . ?
C5 Fe2 Fe1 101.73(10) . . ?
C6 Fe2 Fe1 155.36(8) . . ?
Se1 Fe2 Fe1 57.888(12) . . ?
Se2 Fe2 Fe1 57.438(12) . . ?
C8 N1 C9 119.9(2) . . ?
C8 N1 C7 113.7(3) . . ?
C9 N1 C7 121.8(3) . . ?
O4 C4 Fe2 179.5(3) . . ?
O5 C5 Fe2 179.2(3) . . ?
O6 C6 Fe2 174.1(2) . . ?
C10 C9 C14 117.6(3) . . ?
C10 C9 N1 121.5(3) . . ?
C14 C9 N1 120.9(3) . . ?
O3 C3 Fe1 179.5(3) . . ?
N1 C8 Se2 115.69(18) . . ?
N1 C8 H8A 108.4 . . ?
Se2 C8 H8A 108.4 . . ?
N1 C8 H8B 108.4 . . ?
Se2 C8 H8B 108.4 . . ?
H8A C8 H8B 107.4 . . ?
O1 C1 Fe1 178.3(3) . . ?
N1 C7 Se1 117.07(17) . . ?
N1 C7 H7A 108.0 . . ?
Se1 C7 H7A 108.0 . . ?
N1 C7 H7B 108.0 . . ?
Se1 C7 H7B 108.0 . . ?
H7A C7 H7B 107.3 . . ?
C13 C14 C9 120.3(3) . . ?
C13 C14 H14A 119.8 . . ?
C9 C14 H14A 119.8 . . ?
O2 C2 Fe1 179.7(3) . . ?
C11 C10 C9 120.5(3) . . ?
C11 C10 H10A 119.8 . . ?
C9 C10 H10A 119.8 . . ?
C12 C11 C10 121.8(3) . . ?
C12 C11 H11A 119.1 . . ?
C10 C11 H11A 119.1 . . ?
C12 C13 C14 121.6(4) . . ?
C12 C13 H13A 119.2 . . ?
C14 C13 H13A 119.2 . . ?
C11 C12 C13 118.2(3) . . ?
C11 C12 H12A 120.9 . . ?
C13 C12 H12A 120.9 . . ?

loop_
_geom_bond_atom_site_label_1
_geom_bond_atom_site_label_2
_geom_bond_distance
_geom_bond_site_symmetry_2
_geom_bond_publ_flag
Se2 C8 2.021(3) . ?
Se2 Fe1 2.3791(4) . ?
Se2 Fe2 2.3840(4) . ?
Se1 C7 2.010(3) . ?
Se1 Fe2 2.3703(4) . ?
Se1 Fe1 2.3903(5) . ?
Fe1 C2 1.785(3) . ?
Fe1 C3 1.786(3) . ?
Fe1 C1 1.796(3) . ?
Fe1 Fe2 2.5572(5) . ?
Fe2 C4 1.773(3) . ?
Fe2 C5 1.779(2) . ?
Fe2 C6 1.811(3) . ?
N1 C8 1.407(4) . ?
N1 C9 1.408(4) . ?
N1 C7 1.426(4) . ?
O3 C3 1.137(3) . ?
O5 C5 1.134(3) . ?
O4 C4 1.139(3) . ?
O6 C6 1.131(4) . ?
O1 C1 1.139(3) . ?
C9 C10 1.379(4) . ?
C9 C14 1.394(4) . ?
C8 H8A 0.9700 . ?
C8 H8B 0.9700 . ?
C7 H7A 0.9700 . ?
C7 H7B 0.9700 . ?
O2 C2 1.138(3) . ?
C14 C13 1.375(5) . ?
C14 H14A 0.9300 . ?
C10 C11 1.376(5) . ?
C10 H10A 0.9300 . ?
C11 C12 1.359(6) . ?
C11 H11A 0.9300 . ?
C13 C12 1.360(6) . ?
C13 H13A 0.9300 . ?
C12 H12A 0.9300 . ?
